data_7201470
loop_
_publ_author_name
'Lastra-Barreira, Beatriz'
'D\'iez, Josefina'
'Crochet, Pascale'

_publ_section_title
;
 Highly water-soluble arene-ruthenium(ii) complexes: application to
 catalytic isomerization of allylic alcohols in aqueous medium
;
_journal_issue 10
_journal_name_full 'Green Chemistry'
_journal_page_first 1681
_journal_paper_doi 10.1039/b914789f
_journal_volume 11
_journal_year 2009
_chemical_compound_source synthesis
_chemical_formula_moiety 'C14 H25 Cl2 O5 P Ru'
_chemical_formula_sum 'C14 H25 Cl2 O5 P Ru'
_chemical_formula_weight 476.28
_chemical_name_systematic
;
?
;
_space_group_IT_number 14
_symmetry_cell_setting monoclinic
_symmetry_Int_Tables_number 14
_symmetry_space_group_name_Hall '-P 2ybc'
_symmetry_space_group_name_H-M 'P 1 21/c 1'
_atom_sites_solution_hydrogens geom
_atom_sites_solution_primary direct
_atom_sites_solution_secondary difmap
_audit_creation_method SHELXL-97
_cell_angle_alpha 90.00
_cell_angle_beta 109.371(1)
_cell_angle_gamma 90.00
_cell_formula_units_Z 4
_cell_length_a 7.6034(1)
_cell_length_b 14.0769(2)
_cell_length_c 18.3180(3)
_cell_measurement_reflns_used 2971
_cell_measurement_temperature 150(2)
_cell_measurement_theta_max 25.350
_cell_measurement_theta_min 1.018
_cell_volume 1849.63(5)
_computing_cell_refinement 'HKL Scalepack (Otwinowki & Minor 1997)'
_computing_data_collection 'Collect (Bruker, 2004)'
_computing_data_reduction 'HKL Denzo and scalepack (Otwinowski & Minor 1997)'
_computing_molecular_graphics 'PLATON (Spek, 2006)'
_computing_publication_material 'WinGX publication routines (Farrugia, 1999)'
_computing_structure_refinement 'SHELXL-97 (Sheldrick, 1997)'
_computing_structure_solution 'SIR-92 (Altomare, 1994)'
_diffrn_ambient_temperature 150(2)
_diffrn_detector_area_resol_mean 9
_diffrn_measured_fraction_theta_full 0.989
_diffrn_measured_fraction_theta_max 0.989
_diffrn_measurement_device '95 mm CCD camera on \k-goniostat'
_diffrn_measurement_device_type KappaCCD
_diffrn_measurement_method '\f and \w scan'
_diffrn_radiation_monochromator 'horizontally mounted graphite crystal'
_diffrn_radiation_source 'fine-focus sealed tube'
_diffrn_radiation_type MoK\a
_diffrn_radiation_wavelength 0.71073
_diffrn_reflns_av_R_equivalents 0.0243
_diffrn_reflns_av_sigmaI/netI 0.0256
_diffrn_reflns_limit_h_max 9
_diffrn_reflns_limit_h_min -9
_diffrn_reflns_limit_k_max 0
_diffrn_reflns_limit_k_min -16
_diffrn_reflns_limit_l_max 8
_diffrn_reflns_limit_l_min -21
_diffrn_reflns_number 9264
_diffrn_reflns_theta_full 25.23
_diffrn_reflns_theta_max 25.23
_diffrn_reflns_theta_min 1.87
_diffrn_standards_number 0
_exptl_absorpt_coefficient_mu 1.242
_exptl_absorpt_correction_T_max 0.8856
_exptl_absorpt_correction_T_min 0.8012
_exptl_absorpt_correction_type multi-scan
_exptl_absorpt_process_details
;
R.H. Blessing, Acta Cryst. (1995), A51, 33-38
;
_exptl_crystal_colour Orange
_exptl_crystal_density_diffrn 1.71
_exptl_crystal_density_method 'not measured'
_exptl_crystal_description Prismatic
_exptl_crystal_F_000 968
_exptl_crystal_size_max 0.5
_exptl_crystal_size_mid 0.15
_exptl_crystal_size_min 0.1
_refine_diff_density_max 1.298
_refine_diff_density_min -0.907
_refine_diff_density_rms 0.227
_refine_ls_extinction_method none
_refine_ls_goodness_of_fit_ref 1.318
_refine_ls_hydrogen_treatment constr
_refine_ls_matrix_type full
_refine_ls_number_parameters 211
_refine_ls_number_reflns 3301
_refine_ls_number_restraints 0
_refine_ls_restrained_S_all 1.318
_refine_ls_R_factor_all 0.0381
_refine_ls_R_factor_gt 0.0308
_refine_ls_shift/su_max 0.001
_refine_ls_shift/su_mean 0.000
_refine_ls_structure_factor_coef Fsqd
_refine_ls_weighting_details 'calc w=1/[\s^2^(Fo^2^)+(0.0659P)^2^+1.3467P] where P=(Fo^2^+2Fc^2^)/3'
_refine_ls_weighting_scheme calc
_refine_ls_wR_factor_gt 0.0871
_refine_ls_wR_factor_ref 0.1175
_reflns_number_gt 2978
_reflns_number_total 3301
_reflns_threshold_expression >2sigma(I)
_cod_data_source_file b914789f.txt
_cod_data_source_block 2b
_cod_depositor_comments
;
The following automatic conversions were performed:
'_symmetry_cell_setting' value 'Monoclinic' changed to 'monoclinic'
according to '/home/saulius/struct/CIF-dictionaries/cif_core.dic'
dictionary named 'cif_core.dic' version 2.4.1 from
2010-06-29.

'_exptl_absorpt_correction_type' value 'Multi-scan' changed
to 'multi-scan' according to
'/home/saulius/struct/CIF-dictionaries/cif_core.dic' dictionary named
'cif_core.dic' version 2.4.1 from 2010-06-29.

Automatic conversion script
Id: cif_fix_enum 1527 2010-12-29 10:47:43Z saulius 
;
_cod_original_sg_symbol_H-M 'P 21/c'
_cod_database_code 7201470

loop_
_symmetry_equiv_pos_as_xyz
'x, y, z'
'-x, y+1/2, -z+1/2'
'-x, -y, -z'
'x, -y-1/2, z-1/2'

loop_
_atom_site_label
_atom_site_type_symbol
_atom_site_fract_x
_atom_site_fract_y
_atom_site_fract_z
_atom_site_U_iso_or_equiv
_atom_site_adp_type
_atom_site_occupancy
_atom_site_symmetry_multiplicity
_atom_site_calc_flag
_atom_site_refinement_flags
_atom_site_disorder_assembly
_atom_site_disorder_group
C1 C 0.4873(5) 0.2308(3) 1.06796(19) 0.0242(7) Uani 1 1 d . . .
H1 H 0.3905 0.2451 1.0883 0.029 Uiso 1 1 calc R . .
C2 C 0.5343(5) 0.1344(3) 1.05790(18) 0.0265(8) Uani 1 1 d . . .
H2 H 0.4649 0.0848 1.0707 0.032 Uiso 1 1 calc R . .
C3 C 0.6794(5) 0.1105(3) 1.0297(2) 0.0277(8) Uani 1 1 d . . .
H3 H 0.7146 0.0461 1.0272 0.033 Uiso 1 1 calc R . .
C4 C 0.7719(5) 0.1854(3) 1.0052(2) 0.0249(7) Uani 1 1 d . . .
H4 H 0.8683 0.1711 0.9846 0.030 Uiso 1 1 calc R . .
C5 C 0.7218(5) 0.2803(3) 1.0111(2) 0.0237(7) Uani 1 1 d . . .
H5 H 0.7778 0.3295 0.9909 0.028 Uiso 1 1 calc R . .
C6 C 0.5872(5) 0.3037(2) 1.0472(2) 0.0222(7) Uani 1 1 d . . .
C7 C 0.4198(5) 0.4325(3) 1.0841(2) 0.0286(8) Uani 1 1 d . . .
H7A H 0.4614 0.4947 1.1091 0.034 Uiso 1 1 calc R . .
H7B H 0.4099 0.3881 1.1245 0.034 Uiso 1 1 calc R . .
C8 C 0.2310(5) 0.4439(3) 1.0238(2) 0.0328(8) Uani 1 1 d . . .
H8A H 0.1565 0.4880 1.0439 0.039 Uiso 1 1 calc R . .
H8B H 0.2466 0.4736 0.9774 0.039 Uiso 1 1 calc R . .
C9 C 0.7377(5) 0.2677(3) 0.8189(2) 0.0299(8) Uani 1 1 d . . .
H9A H 0.8466 0.2326 0.8533 0.036 Uiso 1 1 calc R . .
H9B H 0.6988 0.3151 0.8505 0.036 Uiso 1 1 calc R . .
C10 C 0.7890(6) 0.3165(3) 0.7565(2) 0.0355(9) Uani 1 1 d . . .
H10A H 0.8159 0.2689 0.7226 0.053 Uiso 1 1 calc R . .
H10B H 0.8995 0.3561 0.7797 0.053 Uiso 1 1 calc R . .
H10C H 0.6850 0.3566 0.7261 0.053 Uiso 1 1 calc R . .
C11 C 0.6913(5) -0.0107(3) 0.8015(2) 0.0363(9) Uani 1 1 d . . .
H11A H 0.7322 0.0312 0.7668 0.044 Uiso 1 1 calc R . .
H11B H 0.5803 -0.0466 0.7698 0.044 Uiso 1 1 calc R . .
C12 C 0.8428(5) -0.0774(3) 0.8420(2) 0.0329(8) Uani 1 1 d . . .
H12A H 0.9525 -0.0413 0.8730 0.049 Uiso 1 1 calc R . .
H12B H 0.8753 -0.1160 0.8039 0.049 Uiso 1 1 calc R . .
H12C H 0.8010 -0.1188 0.8760 0.049 Uiso 1 1 calc R . .
C13 C 0.1726(5) 0.1442(3) 0.7273(2) 0.0289(8) Uani 1 1 d . . .
H13A H 0.1997 0.1828 0.6872 0.035 Uiso 1 1 calc R . .
H13B H 0.1363 0.1874 0.7625 0.035 Uiso 1 1 calc R . .
C14 C 0.0196(5) 0.0756(3) 0.6907(3) 0.0403(10) Uani 1 1 d . . .
H14A H 0.0553 0.0348 0.6546 0.060 Uiso 1 1 calc R . .
H14B H -0.0942 0.1106 0.6625 0.060 Uiso 1 1 calc R . .
H14C H -0.0032 0.0364 0.7308 0.060 Uiso 1 1 calc R . .
O1 O 0.5590(3) 0.39688(17) 1.05246(13) 0.0237(5) Uani 1 1 d . . .
O2 O 0.1295(4) 0.3578(2) 1.00144(17) 0.0362(6) Uani 1 1 d . . .
H2O H 0.0257 0.3694 0.9679 0.054 Uiso 1 1 calc R . .
O3 O 0.5846(4) 0.20184(16) 0.78324(15) 0.0256(6) Uani 1 1 d . . .
O4 O 0.6445(3) 0.04635(17) 0.85919(13) 0.0236(5) Uani 1 1 d . . .
O5 O 0.3362(3) 0.08892(17) 0.77053(14) 0.0253(5) Uani 1 1 d . . .
P1 P 0.50690(11) 0.13459(6) 0.83586(5) 0.0206(2) Uani 1 1 d . . .
Cl1 Cl 0.32330(11) 0.33320(6) 0.86621(5) 0.0259(2) Uani 1 1 d . . .
Cl2 Cl 0.16843(11) 0.12895(6) 0.91330(5) 0.0270(2) Uani 1 1 d . . .
Ru1 Ru 0.47293(3) 0.199246(18) 0.944425(14) 0.01859(15) Uani 1 1 d . . .

loop_
_atom_site_aniso_label
_atom_site_aniso_U_11
_atom_site_aniso_U_22
_atom_site_aniso_U_33
_atom_site_aniso_U_23
_atom_site_aniso_U_13
_atom_site_aniso_U_12
C1 0.0278(17) 0.0290(19) 0.0164(16) 0.0017(14) 0.0079(14) -0.0024(15)
C2 0.036(2) 0.0230(19) 0.0174(17) 0.0033(12) 0.0043(15) -0.0011(13)
C3 0.0284(18) 0.0257(18) 0.0224(17) 0.0016(14) -0.0006(14) 0.0062(14)
C4 0.0201(16) 0.0294(18) 0.0206(17) -0.0034(14) 0.0004(13) 0.0018(13)
C5 0.0212(17) 0.0269(17) 0.0218(17) -0.0005(14) 0.0053(13) -0.0025(14)
C6 0.0238(17) 0.0216(19) 0.0180(17) -0.0015(12) 0.0027(14) -0.0035(12)
C7 0.0325(18) 0.0257(18) 0.034(2) -0.0053(15) 0.0198(16) -0.0031(15)
C8 0.0315(19) 0.0284(19) 0.044(2) 0.0004(17) 0.0204(17) -0.0026(15)
C9 0.0254(18) 0.0302(19) 0.0299(19) 0.0038(16) 0.0035(14) -0.0060(15)
C10 0.034(2) 0.042(2) 0.032(2) -0.0011(17) 0.0119(17) -0.0086(17)
C11 0.037(2) 0.044(2) 0.029(2) -0.0035(17) 0.0129(16) 0.0149(18)
C12 0.0321(19) 0.0285(19) 0.039(2) -0.0036(16) 0.0129(16) 0.0056(15)
C13 0.0228(17) 0.035(2) 0.0265(18) 0.0009(15) 0.0055(14) 0.0045(15)
C14 0.0226(18) 0.046(2) 0.044(2) 0.0015(19) 0.0003(16) -0.0004(17)
O1 0.0260(12) 0.0208(13) 0.0266(13) -0.0029(9) 0.0119(10) -0.0024(9)
O2 0.0257(13) 0.0387(15) 0.0464(16) -0.0031(13) 0.0148(12) -0.0049(11)
O3 0.0240(13) 0.0312(15) 0.0223(13) 0.0004(9) 0.0085(10) -0.0045(9)
O4 0.0238(11) 0.0261(12) 0.0209(11) -0.0011(9) 0.0075(9) 0.0043(9)
O5 0.0213(11) 0.0260(13) 0.0267(12) -0.0031(10) 0.0056(10) 0.0013(9)
P1 0.0185(4) 0.0222(5) 0.0209(4) 0.0005(3) 0.0061(3) 0.0004(3)
Cl1 0.0280(4) 0.0213(4) 0.0255(4) 0.0035(3) 0.0050(3) 0.0031(3)
Cl2 0.0194(4) 0.0280(5) 0.0334(5) 0.0011(3) 0.0084(3) -0.0026(3)
Ru1 0.0180(2) 0.0176(2) 0.0198(2) 0.00091(9) 0.00578(14) 0.00051(9)

loop_
_atom_type_symbol
_atom_type_description
_atom_type_scat_dispersion_real
_atom_type_scat_dispersion_imag
_atom_type_scat_source
C C 0.0033 0.0016 'International Tables Vol C Tables 4.2.6.8 and 6.1.1.4'
H H 0.0000 0.0000 'International Tables Vol C Tables 4.2.6.8 and 6.1.1.4'
O O 0.0106 0.0060 'International Tables Vol C Tables 4.2.6.8 and 6.1.1.4'
P P 0.1023 0.0942 'International Tables Vol C Tables 4.2.6.8 and 6.1.1.4'
Cl Cl 0.1484 0.1585 'International Tables Vol C Tables 4.2.6.8 and 6.1.1.4'
Ru Ru -1.2594 0.8363 'International Tables Vol C Tables 4.2.6.8 and 6.1.1.4'

loop_
_geom_angle_atom_site_label_1
_geom_angle_atom_site_label_2
_geom_angle_atom_site_label_3
_geom_angle
_geom_angle_site_symmetry_1
_geom_angle_site_symmetry_3
_geom_angle_publ_flag
C6 C1 C2 118.6(3) . . ?
C6 C1 Ru1 74.0(2) . . ?
C2 C1 Ru1 67.55(18) . . ?
C6 C1 H1 120.7 . . ?
C2 C1 H1 120.7 . . ?
Ru1 C1 H1 130.1 . . ?
C3 C2 C1 122.3(3) . . ?
C3 C2 Ru1 72.25(19) . . ?
C1 C2 Ru1 74.99(19) . . ?
C3 C2 H2 118.9 . . ?
C1 C2 H2 118.9 . . ?
Ru1 C2 H2 125.7 . . ?
C2 C3 C4 118.0(3) . . ?
C2 C3 Ru1 70.29(19) . . ?
C4 C3 Ru1 70.4(2) . . ?
C2 C3 H3 121.0 . . ?
C4 C3 H3 121.0 . . ?
Ru1 C3 H3 130.8 . . ?
C5 C4 C3 120.4(3) . . ?
C5 C4 Ru1 72.0(2) . . ?
C3 C4 Ru1 71.73(19) . . ?
C5 C4 H4 119.8 . . ?
C3 C4 H4 119.8 . . ?
Ru1 C4 H4 128.8 . . ?
C4 C5 C6 120.6(3) . . ?
C4 C5 Ru1 70.7(2) . . ?
C6 C5 Ru1 76.1(2) . . ?
C4 C5 H5 119.7 . . ?
C6 C5 H5 119.7 . . ?
Ru1 C5 H5 125.2 . . ?
O1 C6 C1 125.8(3) . . ?
O1 C6 C5 114.5(3) . . ?
C1 C6 C5 119.5(3) . . ?
O1 C6 Ru1 130.8(2) . . ?
C1 C6 Ru1 70.4(2) . . ?
C5 C6 Ru1 67.10(19) . . ?
O1 C7 C8 112.9(3) . . ?
O1 C7 H7A 109.0 . . ?
C8 C7 H7A 109.0 . . ?
O1 C7 H7B 109.0 . . ?
C8 C7 H7B 109.0 . . ?
H7A C7 H7B 107.8 . . ?
O2 C8 C7 114.6(3) . . ?
O2 C8 H8A 108.6 . . ?
C7 C8 H8A 108.6 . . ?
O2 C8 H8B 108.6 . . ?
C7 C8 H8B 108.6 . . ?
H8A C8 H8B 107.6 . . ?
O3 C9 C10 108.7(3) . . ?
O3 C9 H9A 110.0 . . ?
C10 C9 H9A 110.0 . . ?
O3 C9 H9B 110.0 . . ?
C10 C9 H9B 110.0 . . ?
H9A C9 H9B 108.3 . . ?
C9 C10 H10A 109.5 . . ?
C9 C10 H10B 109.5 . . ?
H10A C10 H10B 109.5 . . ?
C9 C10 H10C 109.5 . . ?
H10A C10 H10C 109.5 . . ?
H10B C10 H10C 109.5 . . ?
O4 C11 C12 108.8(3) . . ?
O4 C11 H11A 109.9 . . ?
C12 C11 H11A 109.9 . . ?
O4 C11 H11B 109.9 . . ?
C12 C11 H11B 109.9 . . ?
H11A C11 H11B 108.3 . . ?
C11 C12 H12A 109.5 . . ?
C11 C12 H12B 109.5 . . ?
H12A C12 H12B 109.5 . . ?
C11 C12 H12C 109.5 . . ?
H12A C12 H12C 109.5 . . ?
H12B C12 H12C 109.5 . . ?
O5 C13 C14 107.3(3) . . ?
O5 C13 H13A 110.3 . . ?
C14 C13 H13A 110.3 . . ?
O5 C13 H13B 110.3 . . ?
C14 C13 H13B 110.3 . . ?
H13A C13 H13B 108.5 . . ?
C13 C14 H14A 109.5 . . ?
C13 C14 H14B 109.5 . . ?
H14A C14 H14B 109.5 . . ?
C13 C14 H14C 109.5 . . ?
H14A C14 H14C 109.5 . . ?
H14B C14 H14C 109.5 . . ?
C6 O1 C7 121.4(3) . . ?
C8 O2 H2O 109.5 . . ?
C9 O3 P1 120.3(2) . . ?
C11 O4 P1 122.1(2) . . ?
C13 O5 P1 122.2(2) . . ?
O5 P1 O4 100.82(13) . . ?
O5 P1 O3 99.17(13) . . ?
O4 P1 O3 106.44(13) . . ?
O5 P1 Ru1 121.40(10) . . ?
O4 P1 Ru1 109.44(9) . . ?
O3 P1 Ru1 117.49(10) . . ?
C2 Ru1 C4 67.57(14) . . ?
C2 Ru1 C3 37.46(13) . . ?
C4 Ru1 C3 37.84(14) . . ?
C2 Ru1 C5 79.35(14) . . ?
C4 Ru1 C5 37.35(13) . . ?
C3 Ru1 C5 67.73(14) . . ?
C2 Ru1 C1 37.46(13) . . ?
C4 Ru1 C1 79.15(13) . . ?
C3 Ru1 C1 67.44(13) . . ?
C5 Ru1 C1 66.26(13) . . ?
C2 Ru1 P1 128.03(11) . . ?
C4 Ru1 P1 90.51(10) . . ?
C3 Ru1 P1 97.61(10) . . ?
C5 Ru1 P1 111.48(9) . . ?
C1 Ru1 P1 164.83(10) . . ?
C2 Ru1 C6 65.56(13) . . ?
C4 Ru1 C6 66.20(13) . . ?
C3 Ru1 C6 78.26(13) . . ?
C5 Ru1 C6 36.76(13) . . ?
C1 Ru1 C6 35.52(13) . . ?
P1 Ru1 C6 147.33(10) . . ?
C2 Ru1 Cl2 86.45(10) . . ?
C4 Ru1 Cl2 147.30(10) . . ?
C3 Ru1 Cl2 109.78(10) . . ?
C5 Ru1 Cl2 158.06(10) . . ?
C1 Ru1 Cl2 92.36(9) . . ?
P1 Ru1 Cl2 90.44(3) . . ?
C6 Ru1 Cl2 121.67(10) . . ?
C2 Ru1 Cl1 143.63(10) . . ?
C4 Ru1 Cl1 125.36(10) . . ?
C3 Ru1 Cl1 161.90(10) . . ?
C5 Ru1 Cl1 94.21(10) . . ?
C1 Ru1 Cl1 107.22(10) . . ?
P1 Ru1 Cl1 87.79(3) . . ?
C6 Ru1 Cl1 87.86(9) . . ?
Cl2 Ru1 Cl1 87.34(3) . . ?

loop_
_geom_bond_atom_site_label_1
_geom_bond_atom_site_label_2
_geom_bond_distance
_geom_bond_site_symmetry_2
_geom_bond_publ_flag
C1 C6 1.402(5) . ?
C1 C2 1.431(5) . ?
C1 Ru1 2.273(3) . ?
C1 H1 0.9500 . ?
C2 C3 1.405(5) . ?
C2 Ru1 2.175(3) . ?
C2 H2 0.9500 . ?
C3 C4 1.422(5) . ?
C3 Ru1 2.200(3) . ?
C3 H3 0.9500 . ?
C4 C5 1.404(5) . ?
C4 Ru1 2.183(3) . ?
C4 H4 0.9500 . ?
C5 C6 1.429(5) . ?
C5 Ru1 2.200(3) . ?
C5 H5 0.9500 . ?
C6 O1 1.338(4) . ?
C6 Ru1 2.319(3) . ?
C7 O1 1.455(4) . ?
C7 C8 1.501(5) . ?
C7 H7A 0.9900 . ?
C7 H7B 0.9900 . ?
C8 O2 1.423(5) . ?
C8 H8A 0.9900 . ?
C8 H8B 0.9900 . ?
C9 O3 1.462(4) . ?
C9 C10 1.493(5) . ?
C9 H9A 0.9900 . ?
C9 H9B 0.9900 . ?
C10 H10A 0.9800 . ?
C10 H10B 0.9800 . ?
C10 H10C 0.9800 . ?
C11 O4 1.461(4) . ?
C11 C12 1.480(5) . ?
C11 H11A 0.9900 . ?
C11 H11B 0.9900 . ?
C12 H12A 0.9800 . ?
C12 H12B 0.9800 . ?
C12 H12C 0.9800 . ?
C13 O5 1.458(4) . ?
C13 C14 1.489(5) . ?
C13 H13A 0.9900 . ?
C13 H13B 0.9900 . ?
C14 H14A 0.9800 . ?
C14 H14B 0.9800 . ?
C14 H14C 0.9800 . ?
O2 H2O 0.8400 . ?
O3 P1 1.598(3) . ?
O4 P1 1.589(2) . ?
O5 P1 1.581(2) . ?
P1 Ru1 2.2783(9) . ?
Cl1 Ru1 2.4129(8) . ?
Cl2 Ru1 2.4060(8) . ?

loop_
_geom_torsion_atom_site_label_1
_geom_torsion_atom_site_label_2
_geom_torsion_atom_site_label_3
_geom_torsion_atom_site_label_4
_geom_torsion
_geom_torsion_site_symmetry_1
_geom_torsion_site_symmetry_2
_geom_torsion_site_symmetry_3
_geom_torsion_site_symmetry_4
_geom_torsion_publ_flag
C6 C1 C2 C3 1.5(5) . . . . ?
Ru1 C1 C2 C3 57.1(3) . . . . ?
C6 C1 C2 Ru1 -55.6(3) . . . . ?
C1 C2 C3 C4 -4.9(5) . . . . ?
Ru1 C2 C3 C4 53.6(3) . . . . ?
C1 C2 C3 Ru1 -58.4(3) . . . . ?
C2 C3 C4 C5 1.6(5) . . . . ?
Ru1 C3 C4 C5 55.1(3) . . . . ?
C2 C3 C4 Ru1 -53.5(3) . . . . ?
C3 C4 C5 C6 4.8(5) . . . . ?
Ru1 C4 C5 C6 59.8(3) . . . . ?
C3 C4 C5 Ru1 -55.0(3) . . . . ?
C2 C1 C6 O1 179.3(3) . . . . ?
Ru1 C1 C6 O1 126.8(3) . . . . ?
C2 C1 C6 C5 5.0(5) . . . . ?
Ru1 C1 C6 C5 -47.5(3) . . . . ?
C2 C1 C6 Ru1 52.5(3) . . . . ?
C4 C5 C6 O1 176.8(3) . . . . ?
Ru1 C5 C6 O1 -126.0(3) . . . . ?
C4 C5 C6 C1 -8.2(5) . . . . ?
Ru1 C5 C6 C1 49.0(3) . . . . ?
C4 C5 C6 Ru1 -57.2(3) . . . . ?
O1 C7 C8 O2 78.1(4) . . . . ?
C1 C6 O1 C7 2.2(5) . . . . ?
C5 C6 O1 C7 176.8(3) . . . . ?
Ru1 C6 O1 C7 96.7(4) . . . . ?
C8 C7 O1 C6 -89.0(4) . . . . ?
C10 C9 O3 P1 176.5(3) . . . . ?
C12 C11 O4 P1 171.5(3) . . . . ?
C14 C13 O5 P1 -162.0(3) . . . . ?
C13 O5 P1 O4 -177.1(2) . . . . ?
C13 O5 P1 O3 -68.3(3) . . . . ?
C13 O5 P1 Ru1 61.9(3) . . . . ?
C11 O4 P1 O5 50.0(3) . . . . ?
C11 O4 P1 O3 -53.1(3) . . . . ?
C11 O4 P1 Ru1 179.0(2) . . . . ?
C9 O3 P1 O5 174.3(3) . . . . ?
C9 O3 P1 O4 -81.5(3) . . . . ?
C9 O3 P1 Ru1 41.5(3) . . . . ?
C3 C2 Ru1 C4 -30.0(2) . . . . ?
C1 C2 Ru1 C4 101.8(2) . . . . ?
C1 C2 Ru1 C3 131.8(3) . . . . ?
C3 C2 Ru1 C5 -67.1(2) . . . . ?
C1 C2 Ru1 C5 64.7(2) . . . . ?
C3 C2 Ru1 C1 -131.8(3) . . . . ?
C3 C2 Ru1 P1 41.9(3) . . . . ?
C1 C2 Ru1 P1 173.67(16) . . . . ?
C3 C2 Ru1 C6 -103.0(2) . . . . ?
C1 C2 Ru1 C6 28.7(2) . . . . ?
C3 C2 Ru1 Cl2 129.7(2) . . . . ?
C1 C2 Ru1 Cl2 -98.55(19) . . . . ?
C3 C2 Ru1 Cl1 -149.69(18) . . . . ?
C1 C2 Ru1 Cl1 -17.9(3) . . . . ?
C5 C4 Ru1 C2 -102.2(2) . . . . ?
C3 C4 Ru1 C2 29.7(2) . . . . ?
C5 C4 Ru1 C3 -131.9(3) . . . . ?
C3 C4 Ru1 C5 131.9(3) . . . . ?
C5 C4 Ru1 C1 -64.9(2) . . . . ?
C3 C4 Ru1 C1 67.0(2) . . . . ?
C5 C4 Ru1 P1 126.3(2) . . . . ?
C3 C4 Ru1 P1 -101.8(2) . . . . ?
C5 C4 Ru1 C6 -30.1(2) . . . . ?
C3 C4 Ru1 C6 101.8(2) . . . . ?
C5 C4 Ru1 Cl2 -142.11(18) . . . . ?
C3 C4 Ru1 Cl2 -10.2(3) . . . . ?
C5 C4 Ru1 Cl1 38.6(2) . . . . ?
C3 C4 Ru1 Cl1 170.55(17) . . . . ?
C4 C3 Ru1 C2 -131.1(3) . . . . ?
C2 C3 Ru1 C4 131.1(3) . . . . ?
C2 C3 Ru1 C5 101.9(2) . . . . ?
C4 C3 Ru1 C5 -29.2(2) . . . . ?
C2 C3 Ru1 C1 29.4(2) . . . . ?
C4 C3 Ru1 C1 -101.7(2) . . . . ?
C2 C3 Ru1 P1 -148.0(2) . . . . ?
C4 C3 Ru1 P1 80.9(2) . . . . ?
C2 C3 Ru1 C6 64.9(2) . . . . ?
C4 C3 Ru1 C6 -66.2(2) . . . . ?
C2 C3 Ru1 Cl2 -54.7(2) . . . . ?
C4 C3 Ru1 Cl2 174.17(18) . . . . ?
C2 C3 Ru1 Cl1 105.6(3) . . . . ?
C4 C3 Ru1 Cl1 -25.5(4) . . . . ?
C4 C5 Ru1 C2 66.8(2) . . . . ?
C6 C5 Ru1 C2 -63.1(2) . . . . ?
C6 C5 Ru1 C4 -130.0(3) . . . . ?
C4 C5 Ru1 C3 29.6(2) . . . . ?
C6 C5 Ru1 C3 -100.4(2) . . . . ?
C4 C5 Ru1 C1 103.7(2) . . . . ?
C6 C5 Ru1 C1 -26.2(2) . . . . ?
C4 C5 Ru1 P1 -60.0(2) . . . . ?
C6 C5 Ru1 P1 170.01(17) . . . . ?
C4 C5 Ru1 C6 130.0(3) . . . . ?
C4 C5 Ru1 Cl2 117.4(3) . . . . ?
C6 C5 Ru1 Cl2 -12.6(4) . . . . ?
C4 C5 Ru1 Cl1 -149.3(2) . . . . ?
C6 C5 Ru1 Cl1 80.73(19) . . . . ?
C6 C1 Ru1 C2 131.1(3) . . . . ?
C6 C1 Ru1 C4 64.0(2) . . . . ?
C2 C1 Ru1 C4 -67.1(2) . . . . ?
C6 C1 Ru1 C3 101.7(2) . . . . ?
C2 C1 Ru1 C3 -29.4(2) . . . . ?
C6 C1 Ru1 C5 27.1(2) . . . . ?
C2 C1 Ru1 C5 -104.0(2) . . . . ?
C6 C1 Ru1 P1 111.7(4) . . . . ?
C2 C1 Ru1 P1 -19.4(5) . . . . ?
C2 C1 Ru1 C6 -131.1(3) . . . . ?
C6 C1 Ru1 Cl2 -147.8(2) . . . . ?
C2 C1 Ru1 Cl2 81.06(19) . . . . ?
C6 C1 Ru1 Cl1 -59.9(2) . . . . ?
C2 C1 Ru1 Cl1 169.00(18) . . . . ?
O5 P1 Ru1 C2 98.01(17) . . . . ?
O4 P1 Ru1 C2 -18.65(17) . . . . ?
O3 P1 Ru1 C2 -140.11(16) . . . . ?
O5 P1 Ru1 C4 159.49(15) . . . . ?
O4 P1 Ru1 C4 42.83(14) . . . . ?
O3 P1 Ru1 C4 -78.64(15) . . . . ?
O5 P1 Ru1 C3 122.19(15) . . . . ?
O4 P1 Ru1 C3 5.54(14) . . . . ?
O3 P1 Ru1 C3 -115.93(15) . . . . ?
O5 P1 Ru1 C5 -168.81(15) . . . . ?
O4 P1 Ru1 C5 74.54(14) . . . . ?
O3 P1 Ru1 C5 -46.93(15) . . . . ?
O5 P1 Ru1 C1 112.9(4) . . . . ?
O4 P1 Ru1 C1 -3.8(4) . . . . ?
O3 P1 Ru1 C1 -125.3(4) . . . . ?
O5 P1 Ru1 C6 -157.72(19) . . . . ?
O4 P1 Ru1 C6 85.63(19) . . . . ?
O3 P1 Ru1 C6 -35.8(2) . . . . ?
O5 P1 Ru1 Cl2 12.17(12) . . . . ?
O4 P1 Ru1 Cl2 -104.49(10) . . . . ?
O3 P1 Ru1 Cl2 134.05(11) . . . . ?
O5 P1 Ru1 Cl1 -75.15(12) . . . . ?
O4 P1 Ru1 Cl1 168.19(10) . . . . ?
O3 P1 Ru1 Cl1 46.73(11) . . . . ?
O1 C6 Ru1 C2 -151.1(4) . . . . ?
C1 C6 Ru1 C2 -30.2(2) . . . . ?
C5 C6 Ru1 C2 105.6(2) . . . . ?
O1 C6 Ru1 C4 133.8(4) . . . . ?
C1 C6 Ru1 C4 -105.3(2) . . . . ?
C5 C6 Ru1 C4 30.5(2) . . . . ?
O1 C6 Ru1 C3 171.7(4) . . . . ?
C1 C6 Ru1 C3 -67.5(2) . . . . ?
C5 C6 Ru1 C3 68.4(2) . . . . ?
O1 C6 Ru1 C5 103.3(4) . . . . ?
C1 C6 Ru1 C5 -135.8(3) . . . . ?
O1 C6 Ru1 C1 -120.9(4) . . . . ?
C5 C6 Ru1 C1 135.8(3) . . . . ?
O1 C6 Ru1 P1 85.9(4) . . . . ?
C1 C6 Ru1 P1 -153.24(18) . . . . ?
C5 C6 Ru1 P1 -17.4(3) . . . . ?
O1 C6 Ru1 Cl2 -82.2(3) . . . . ?
C1 C6 Ru1 Cl2 38.7(2) . . . . ?
C5 C6 Ru1 Cl2 174.50(17) . . . . ?
O1 C6 Ru1 Cl1 3.3(3) . . . . ?
C1 C6 Ru1 Cl1 124.2(2) . . . . ?
C5 C6 Ru1 Cl1 -99.95(19) . . . . ?
